data_2009148
loop_
_publ_author_name
V.Kabaleeswaran
S.S.Rajan
G.N.Krishnakumari
T.R.Govindachari

_publ_section_title
;
 Conformational flexibility of carpaine and its hydrobromide derivative
;
_journal_issue 11
_journal_name_full 'Acta Crystallographica Section C'
_journal_page_first 1935
_journal_page_last 1937
_journal_paper_doi 10.1107/S0108270199008938
_journal_volume 55
_journal_year 1999
_chemical_formula_sum 'C28 H50 N2 O4'
_chemical_formula_weight 478.70
_chemical_name_common Carpaine
_chemical_name_systematic
;
  Carpaine
;
_space_group_IT_number 18
_symmetry_cell_setting orthorhombic
_symmetry_space_group_name_Hall 'P 2 2ab'
_symmetry_space_group_name_H-M 'P 21 21 2'
_audit_creation_method SHELXL-97
_cell_angle_alpha 90.00
_cell_angle_beta 90.00
_cell_angle_gamma 90.00
_cell_formula_units_Z 2
_cell_length_a 18.864(8)
_cell_length_b 14.476(4)
_cell_length_c 5.4730(10)
_cell_measurement_reflns_used 23
_cell_measurement_temperature 293(2)
_cell_measurement_theta_max 32
_cell_measurement_theta_min 15
_cell_volume 1494.5(8)
_computing_cell_refinement 'CAD4 Software'
_computing_data_collection 'CAD4 Software (Enraf Nonius, 1989)'
_computing_data_reduction 'SDP (Frenz, 1978)'
_computing_molecular_graphics 'ORTEPII (Johnson, 1976)'
_computing_publication_material
;
                   SHELXL97  and PARST (Nardelli, 1983)
;
_computing_structure_refinement 'SHELXL97 (Sheldrick, 1997)'
_computing_structure_solution 'SHELXS86 (Sheldrick, 1986)'
_diffrn_ambient_temperature 293(2)
_diffrn_measurement_device_type 'Enraf Nonius CAD4'
_diffrn_measurement_method \w--2\q
_diffrn_radiation_monochromator graphite
_diffrn_radiation_source 'fine-focus sealed tube'
_diffrn_radiation_type CuK\a
_diffrn_radiation_wavelength 1.54180
_diffrn_reflns_av_R_equivalents 0.0000
_diffrn_reflns_av_sigmaI/netI 0.0143
_diffrn_reflns_limit_h_max 22
_diffrn_reflns_limit_h_min 0
_diffrn_reflns_limit_k_max 17
_diffrn_reflns_limit_k_min 0
_diffrn_reflns_limit_l_max 6
_diffrn_reflns_limit_l_min 0
_diffrn_reflns_number 1660
_diffrn_reflns_theta_max 70.00
_diffrn_reflns_theta_min 3.85
_diffrn_standards_decay_% 0.02
_diffrn_standards_interval_count 100
_diffrn_standards_interval_time 3600
_diffrn_standards_number 3
_exptl_absorpt_coefficient_mu 0.550
_exptl_absorpt_correction_type none
_exptl_crystal_colour Colourless
_exptl_crystal_density_diffrn 1.064
_exptl_crystal_density_meas ?
_exptl_crystal_density_method 'not measured'
_exptl_crystal_description Plate
_exptl_crystal_F_000 528
_exptl_crystal_size_max 0.30
_exptl_crystal_size_mid 0.20
_exptl_crystal_size_min 0.10
_refine_diff_density_max 0.250
_refine_diff_density_min -0.204
_refine_ls_abs_structure_details 'Flack (1983)'
_refine_ls_abs_structure_Flack -0.2(5)
_refine_ls_extinction_coef 0.027(2)
_refine_ls_extinction_method 'SHELXL97 (Sheldrick, 1997)'
_refine_ls_goodness_of_fit_ref 1.438
_refine_ls_hydrogen_treatment mixed
_refine_ls_matrix_type full
_refine_ls_number_parameters 155
_refine_ls_number_reflns 1660
_refine_ls_number_restraints 0
_refine_ls_restrained_S_all 1.438
_refine_ls_R_factor_all 0.0462
_refine_ls_R_factor_gt 0.0413
_refine_ls_shift/su_max 0.002
_refine_ls_shift/su_mean 0.002
_refine_ls_structure_factor_coef Fsqd
_refine_ls_weighting_details 'w = 1/[\s^2^(Fo^2^)+(0.0571P)^2^+0.1331P] where P=(Fo^2^+2Fc^2^)/3'
_refine_ls_weighting_scheme calc
_refine_ls_wR_factor_ref 0.1363
_reflns_number_gt 1499
_reflns_number_total 1660
_reflns_threshold_expression I>2\s(I)
_cod_data_source_file na1417.cif
_cod_data_source_block I
_cod_depositor_comments
;
The following automatic conversions were performed:

'_exptl_crystal_density_meas' value 'none' was changed to '?' - the
value is perceived as not measured.

Automatic conversion script
Id: cif_fix_values 3008 2015-01-20 13:52:24Z robertas 

The following automatic conversions were performed:

'_refine_ls_weighting_scheme' value 'calc w =
1/[\s^2^(Fo^2^)+(0.0571P)^2^+0.1331P] where P=(Fo^2^+2Fc^2^)/3' was
changed to 'calc'. New tag '_refine_ls_weighting_details' was
created. The value of the new tag was set to 'w =
1/[\s^2^(Fo^2^)+(0.0571P)^2^+0.1331P] where P=(Fo^2^+2Fc^2^)/3'.

Automatic conversion script
Id: cif_fix_values 3143 2015-03-26 13:38:13Z robertas 
;
_cod_original_sg_symbol_H-M ' P 21 21 2 '
_cod_database_code 2009148

loop_
_symmetry_equiv_pos_as_xyz
'x, y, z'
'x+1/2, -y+1/2, -z'
'-x+1/2, y+1/2, -z'
'-x, -y, z'

loop_
_atom_site_label
_atom_site_fract_x
_atom_site_fract_y
_atom_site_fract_z
_atom_site_U_iso_or_equiv
_atom_site_adp_type
_atom_site_calc_flag
_atom_site_refinement_flags
_atom_site_occupancy
_atom_site_disorder_assembly
_atom_site_disorder_group
_atom_site_type_symbol
O1 .82852(14) .16718(13) .4209(3) .0688(6) Uani d . 1 . . O
O2 .79955(10) .28878(12) .6516(3) .0572(5) Uani d . 1 . . O
N1 .76746(11) .48503(15) .6704(5) .0619(6) Uani d . 1 . . N
H1 .7520 .4966 .8150 .074 Uiso calc R 1 . . H
C2 .73265(15) .41946(18) .5083(7) .0650(8) Uani d . 1 . . C
H2 .7190 .4528 .3597 .078 Uiso calc R 1 . . H
C3 .78421(16) .34350(18) .4348(5) .0597(7) Uani d . 1 . . C
H3 .7621 .3041 .3107 .072 Uiso calc R 1 . . H
C4 .85289(17) .38337(18) .3341(6) .0659(8) Uani d . 1 . . C
H4A .8437 .4114 .1763 .079 Uiso calc R 1 . . H
H4B .8868 .3338 .3103 .079 Uiso calc R 1 . . H
C5 .88479(14) .45540(18) .5042(6) .0638(8) Uani d . 1 . . C
H5A .9254 .4839 .4254 .077 Uiso calc R 1 . . H
H5B .9012 .4254 .6523 .077 Uiso calc R 1 . . H
C6 .83074(14) .53004(17) .5704(6) .0581(7) Uani d . 1 . . C
H6 .8175 .5636 .4218 .070 Uiso calc R 1 . . H
C7 1.14154(15) .40107(19) .7586(6) .0646(7) Uani d . 1 . . C
H7A 1.1293 .4344 .9065 .078 Uiso calc R 1 . . H
H7B 1.1793 .3582 .7989 .078 Uiso calc R 1 . . H
C8 1.07690(16) .34586(19) .6753(7) .0695(8) Uani d . 1 . . C
H8A 1.0377 .3881 .6496 .083 Uiso calc R 1 . . H
H8B 1.0876 .3169 .5198 .083 Uiso calc R 1 . . H
C9 1.05412(17) .2722(2) .8541(7) .0748(9) Uani d . 1 . . C
H9A 1.0446 .3007 1.0110 .090 Uiso calc R 1 . . H
H9B 1.0927 .2287 .8762 .090 Uiso calc R 1 . . H
C10 .98765(17) .2192(2) .7700(6) .0698(8) Uani d . 1 . . C
H10A .9489 .2627 .7514 .084 Uiso calc R 1 . . H
H10B .9969 .1922 .6110 .084 Uiso calc R 1 . . H
C11 .96511(18) .1441(2) .9423(7) .0756(9) Uani d . 1 . . C
H11A .9569 .1711 1.1020 .091 Uiso calc R 1 . . H
H11B 1.0036 .1001 .9583 .091 Uiso calc R 1 . . H
C12 .89849(16) .09243(19) .8636(7) .0695(8) Uani d . 1 . . C
H12A .9066 .0660 .7031 .083 Uiso calc R 1 . . H
H12B .8906 .0417 .9762 .083 Uiso calc R 1 . . H
C13 .83115(16) .15162(19) .8535(5) .0581(7) Uani d . 1 . . C
H13A .7904 .1122 .8824 .070 Uiso calc R 1 . . H
H13B .8329 .1967 .9845 .070 Uiso calc R 1 . . H
C14 .82078(15) .20121(17) .6176(5) .0522(6) Uani d . 1 . . C
C15 .66507(17) .3836(2) .6277(9) .0924(13) Uani d . 1 . . C
H15A .6350 .4347 .6691 .139 Uiso calc R 1 . . H
H15B .6770 .3499 .7732 .139 Uiso calc R 1 . . H
H15C .6407 .3435 .5160 .139 Uiso calc R 1 . . H

loop_
_atom_site_aniso_label
_atom_site_aniso_U_11
_atom_site_aniso_U_22
_atom_site_aniso_U_33
_atom_site_aniso_U_12
_atom_site_aniso_U_13
_atom_site_aniso_U_23
O1 .1120(17) .0529(10) .0416(9) -.0011(11) .0065(11) -.0047(9)
O2 .0808(12) .0464(8) .0444(9) .0016(9) .0009(9) -.0007(8)
N1 .0588(12) .0550(12) .0719(14) -.0015(10) .0089(12) -.0075(12)
C2 .0633(16) .0540(15) .0778(19) -.0011(12) -.0071(16) .0023(15)
C3 .0772(18) .0495(13) .0524(14) -.0005(12) -.0051(14) .0024(12)
C4 .0848(19) .0538(14) .0591(15) .0081(14) .0116(16) .0054(14)
C5 .0565(14) .0530(13) .0819(19) .0031(12) .0110(14) .0067(15)
C6 .0566(14) .0463(12) .0713(16) .0021(11) .0034(13) .0033(13)
C7 .0628(15) .0547(14) .0764(19) -.0008(13) -.0066(15) .0017(14)
C8 .0612(15) .0576(14) .090(2) -.0037(12) -.0076(16) .0023(16)
C9 .0709(17) .0669(17) .087(2) -.0052(14) -.0036(18) .0024(18)
C10 .0726(18) .0640(16) .0729(18) -.0050(14) -.0041(16) .0070(16)
C11 .082(2) .0652(16) .080(2) .0007(16) -.0059(17) .0149(17)
C12 .0849(19) .0506(13) .0729(18) -.0044(13) -.0011(17) .0109(15)
C13 .0738(16) .0540(13) .0466(13) -.0081(13) .0052(14) .0066(12)
C14 .0661(15) .0448(11) .0457(13) -.0070(11) .0029(12) -.0012(10)
C15 .0670(18) .0757(19) .134(4) -.0148(16) .005(2) -.016(3)

loop_
_atom_type_symbol
_atom_type_description
_atom_type_scat_dispersion_real
_atom_type_scat_dispersion_imag
_atom_type_scat_source
C C 0.0181 0.0091 'International Tables Vol C Tables 4.2.6.8 and 6.1.1.4'
H H 0.0000 0.0000 'International Tables Vol C Tables 4.2.6.8 and 6.1.1.4'
O O 0.0492 0.0322 'International Tables Vol C Tables 4.2.6.8 and 6.1.1.4'
N N 0.0311 0.0180 'International Tables Vol C Tables 4.2.6.8 and 6.1.1.4'

loop_
_geom_angle_atom_site_label_1
_geom_angle_atom_site_label_2
_geom_angle_atom_site_label_3
_geom_angle_site_symmetry_1
_geom_angle_site_symmetry_3
_geom_angle
_geom_angle_publ_flag
C14 O2 C3 . . 117.4(2) yes
C2 N1 C6 . . 115.4(2) yes
C2 N1 H1 . . 122.3 ?
C6 N1 H1 . . 122.3 ?
N1 C2 C15 . . 109.8(3) ?
N1 C2 C3 . . 110.1(2) ?
C15 C2 C3 . . 113.7(2) ?
N1 C2 H2 . . 107.7 ?
C15 C2 H2 . . 107.7 ?
C3 C2 H2 . . 107.7 ?
O2 C3 C4 . . 109.4(2) ?
O2 C3 C2 . . 107.7(2) ?
C4 C3 C2 . . 111.5(2) ?
O2 C3 H3 . . 109.4 ?
C4 C3 H3 . . 109.4 ?
C2 C3 H3 . . 109.4 ?
C3 C4 C5 . . 112.0(2) ?
C3 C4 H4A . . 109.2 ?
C5 C4 H4A . . 109.2 ?
C3 C4 H4B . . 109.2 ?
C5 C4 H4B . . 109.2 ?
H4A C4 H4B . . 107.9 ?
C4 C5 C6 . . 111.4(2) ?
C4 C5 H5A . . 109.3 ?
C6 C5 H5A . . 109.3 ?
C4 C5 H5B . . 109.3 ?
C6 C5 H5B . . 109.3 ?
H5A C5 H5B . . 108.0 ?
N1 C6 C7 . 4_765 108.5(2) ?
N1 C6 C5 . . 108.51(19) ?
C7 C6 C5 4_765 . 113.2(2) ?
N1 C6 H6 . . 108.9 ?
C7 C6 H6 4_765 . 108.9 ?
C5 C6 H6 . . 108.9 ?
C6 C7 C8 4_765 . 114.5(3) ?
C6 C7 H7A 4_765 . 108.6 ?
C8 C7 H7A . . 108.6 ?
C6 C7 H7B 4_765 . 108.6 ?
C8 C7 H7B . . 108.6 ?
H7A C7 H7B . . 107.6 ?
C9 C8 C7 . . 113.8(3) ?
C9 C8 H8A . . 108.8 ?
C7 C8 H8A . . 108.8 ?
C9 C8 H8B . . 108.8 ?
C7 C8 H8B . . 108.8 ?
H8A C8 H8B . . 107.7 ?
C8 C9 C10 . . 112.9(3) ?
C8 C9 H9A . . 109.0 ?
C10 C9 H9A . . 109.0 ?
C8 C9 H9B . . 109.0 ?
C10 C9 H9B . . 109.0 ?
H9A C9 H9B . . 107.8 ?
C11 C10 C9 . . 113.8(3) ?
C11 C10 H10A . . 108.8 ?
C9 C10 H10A . . 108.8 ?
C11 C10 H10B . . 108.8 ?
C9 C10 H10B . . 108.8 ?
H10A C10 H10B . . 107.7 ?
C10 C11 C12 . . 114.3(3) ?
C10 C11 H11A . . 108.7 ?
C12 C11 H11A . . 108.7 ?
C10 C11 H11B . . 108.7 ?
C12 C11 H11B . . 108.7 ?
H11A C11 H11B . . 107.6 ?
C13 C12 C11 . . 114.7(2) ?
C13 C12 H12A . . 108.6 ?
C11 C12 H12A . . 108.6 ?
C13 C12 H12B . . 108.6 ?
C11 C12 H12B . . 108.6 ?
H12A C12 H12B . . 107.6 ?
C14 C13 C12 . . 114.1(2) ?
C14 C13 H13A . . 108.7 ?
C12 C13 H13A . . 108.7 ?
C14 C13 H13B . . 108.7 ?
C12 C13 H13B . . 108.7 ?
H13A C13 H13B . . 107.6 ?
O1 C14 O2 . . 123.5(2) ?
O1 C14 C13 . . 124.5(2) ?
O2 C14 C13 . . 112.0(2) ?
C2 C15 H15A . . 109.5 ?
C2 C15 H15B . . 109.5 ?
H15A C15 H15B . . 109.5 ?
C2 C15 H15C . . 109.5 ?
H15A C15 H15C . . 109.5 ?
H15B C15 H15C . . 109.5 ?

loop_
_geom_bond_atom_site_label_1
_geom_bond_atom_site_label_2
_geom_bond_site_symmetry_2
_geom_bond_distance
_geom_bond_publ_flag
O1 C14 . 1.193(3) yes
O2 C14 . 1.342(3) yes
O2 C3 . 1.456(3) yes
N1 C2 . 1.456(4) yes
N1 C6 . 1.466(3) yes
N1 H1 . .8600 ?
C2 C15 . 1.524(4) ?
C2 C3 . 1.522(4) ?
C2 H2 . .9800 ?
C3 C4 . 1.522(4) ?
C3 H3 . .9800 ?
C4 C5 . 1.522(4) ?
C4 H4A . .9700 ?
C4 H4B . .9700 ?
C5 C6 . 1.529(4) ?
C5 H5A . .9700 ?
C5 H5B . .9700 ?
C6 C7 4_765 1.526(4) ?
C6 H6 . .9800 ?
C7 C6 4_765 1.526(4) ?
C7 C8 . 1.528(4) ?
C7 H7A . .9700 ?
C7 H7B . .9700 ?
C8 C9 . 1.510(4) ?
C8 H8A . .9700 ?
C8 H8B . .9700 ?
C9 C10 . 1.540(4) ?
C9 H9A . .9700 ?
C9 H9B . .9700 ?
C10 C11 . 1.500(4) ?
C10 H10A . .9700 ?
C10 H10B . .9700 ?
C11 C12 . 1.525(4) ?
C11 H11A . .9700 ?
C11 H11B . .9700 ?
C12 C13 . 1.533(4) ?
C12 H12A . .9700 ?
C12 H12B . .9700 ?
C13 C14 . 1.490(3) ?
C13 H13A . .9700 ?
C13 H13B . .9700 ?
C15 H15A . .9600 ?
C15 H15B . .9600 ?
C15 H15C . .9600 ?

loop_
_geom_torsion_atom_site_label_1
_geom_torsion_atom_site_label_2
_geom_torsion_atom_site_label_3
_geom_torsion_atom_site_label_4
_geom_torsion_site_symmetry_1
_geom_torsion_site_symmetry_4
_geom_torsion
_geom_torsion_publ_flag
C6 N1 C2 C15 . . -175.8(2) ?
C6 N1 C2 C3 . . 58.3(3) ?
C14 O2 C3 C4 . . -83.2(3) yes
C14 O2 C3 C2 . . 155.5(2) yes
N1 C2 C3 O2 . . 67.9(3) ?
C15 C2 C3 O2 . . -55.8(3) ?
N1 C2 C3 C4 . . -52.1(3) ?
C15 C2 C3 C4 . . -175.8(3) ?
O2 C3 C4 C5 . . -67.9(3) ?
C2 C3 C4 C5 . . 51.1(3) ?
C3 C4 C5 C6 . . -52.7(3) ?
C2 N1 C6 C7 . 4_765 177.6(2) ?
C2 N1 C6 C5 . . -59.0(3) ?
C4 C5 C6 N1 . . 54.4(3) ?
C4 C5 C6 C7 . 4_765 174.9(2) ?
C6 C7 C8 C9 4_765 . 174.8(3) yes
C7 C8 C9 C10 . . 178.4(3) yes
C8 C9 C10 C11 . . 178.6(3) yes
C9 C10 C11 C12 . . 178.9(3) ?
C10 C11 C12 C13 . . -63.8(4) yes
C11 C12 C13 C14 . . 86.2(3) yes
C3 O2 C14 O1 . . 1.1(4) yes
C3 O2 C14 C13 . . -177.1(2) ?
C12 C13 C14 O1 . . 45.0(4) yes
C12 C13 C14 O2 . . -136.8(2) yes
